data_7210437
loop_
_publ_author_name
'Kumar, Abhinav'
'H\"uch, Volker'
'Ram, Vishnu Ji'

_publ_section_title
;
 Partially reduced thiochromene based oxathiahelicenes: crystallographic,
 computational and Hirschfeld surface analyses
;
_journal_issue 35
_journal_name_full CrystEngComm
_journal_page_first 7019
_journal_paper_doi 10.1039/c3ce41078a
_journal_volume 15
_journal_year 2013
_chemical_formula_sum 'C21 H13 N O S2'
_chemical_formula_weight 359.44
_chemical_name_systematic
;
?
;
_space_group_IT_number 2
_symmetry_cell_setting triclinic
_symmetry_space_group_name_Hall '-P 1'
_symmetry_space_group_name_H-M 'P -1'
_atom_sites_solution_hydrogens geom
_atom_sites_solution_primary direct
_atom_sites_solution_secondary difmap
_audit_creation_method SHELXL-97
_cell_angle_alpha 106.88(3)
_cell_angle_beta 98.32(4)
_cell_angle_gamma 93.54(4)
_cell_formula_units_Z 2
_cell_length_a 7.354(7)
_cell_length_b 10.160(9)
_cell_length_c 11.440(11)
_cell_measurement_reflns_used 803
_cell_measurement_temperature 152(2)
_cell_measurement_theta_max 19.01
_cell_measurement_theta_min 2.37
_cell_volume 804.4(13)
_computing_cell_refinement 'Bruker SAINT'
_computing_data_collection 'Bruker APEX2'
_computing_data_reduction 'Bruker SAINT'
_computing_molecular_graphics 'Bruker SHELXTL'
_computing_publication_material 'Bruker SHELXTL'
_computing_structure_refinement 'SHELXL-97 (Sheldrick, 2008)'
_computing_structure_solution 'SHELXS-97 (Sheldrick, 2008)'
_diffrn_ambient_temperature 152(2)
_diffrn_measured_fraction_theta_full 0.925
_diffrn_measured_fraction_theta_max 0.925
_diffrn_measurement_device_type 'Bruker APEX-II CCD'
_diffrn_measurement_method '\f and \w scans'
_diffrn_radiation_monochromator graphite
_diffrn_radiation_source 'fine-focus sealed tube'
_diffrn_radiation_type MoK\a
_diffrn_radiation_wavelength 0.71073
_diffrn_reflns_av_R_equivalents 0.0342
_diffrn_reflns_av_sigmaI/netI 0.0367
_diffrn_reflns_limit_h_max 10
_diffrn_reflns_limit_h_min -10
_diffrn_reflns_limit_k_max 14
_diffrn_reflns_limit_k_min -14
_diffrn_reflns_limit_l_max 16
_diffrn_reflns_limit_l_min -15
_diffrn_reflns_number 20068
_diffrn_reflns_theta_full 32.53
_diffrn_reflns_theta_max 32.53
_diffrn_reflns_theta_min 1.89
_exptl_absorpt_coefficient_mu 0.340
_exptl_absorpt_correction_T_max 0.9859
_exptl_absorpt_correction_T_min 0.9023
_exptl_absorpt_correction_type none
_exptl_crystal_colour 'dark orange'
_exptl_crystal_density_diffrn 1.484
_exptl_crystal_density_meas 0
_exptl_crystal_density_method 'not measured'
_exptl_crystal_F_000 372
_exptl_crystal_size_max 0.31
_exptl_crystal_size_mid 0.20
_exptl_crystal_size_min 0.04
_refine_diff_density_max 0.443
_refine_diff_density_min -0.282
_refine_diff_density_rms 0.062
_refine_ls_extinction_method none
_refine_ls_goodness_of_fit_ref 1.035
_refine_ls_hydrogen_treatment mixed
_refine_ls_matrix_type full
_refine_ls_number_parameters 278
_refine_ls_number_reflns 5404
_refine_ls_number_restraints 0
_refine_ls_restrained_S_all 1.035
_refine_ls_R_factor_all 0.0484
_refine_ls_R_factor_gt 0.0371
_refine_ls_shift/su_max 0.001
_refine_ls_shift/su_mean 0.000
_refine_ls_structure_factor_coef Fsqd
_refine_ls_weighting_details 'calc w=1/[\s^2^(Fo^2^)+(0.0500P)^2^+0.1998P] where P=(Fo^2^+2Fc^2^)/3'
_refine_ls_weighting_scheme calc
_refine_ls_wR_factor_gt 0.0932
_refine_ls_wR_factor_ref 0.0998
_reflns_number_gt 4420
_reflns_number_total 5404
_reflns_threshold_expression >2sigma(I)
_cod_data_source_file c3ce41078a.txt
_cod_data_source_block sh3158
_cod_depositor_comments
;
The following automatic conversions were performed:

'_symmetry_cell_setting' value 'Triclinic' changed to 'triclinic'
according to /home/saulius/struct/CIF-dictionaries/cif_core.dic
dictionary named 'cif_core.dic' version 2.4.2 from 2011-04-26.

Automatic conversion script
Id: cif_fix_values 1891 2012-01-12 08:04:46Z andrius 
;
_cod_original_sg_symbol_H-M P-1
_cod_database_code 7210437

loop_
_symmetry_equiv_pos_as_xyz
'x, y, z'
'-x, -y, -z'

loop_
_atom_site_label
_atom_site_type_symbol
_atom_site_fract_x
_atom_site_fract_y
_atom_site_fract_z
_atom_site_U_iso_or_equiv
_atom_site_adp_type
_atom_site_occupancy
_atom_site_symmetry_multiplicity
_atom_site_calc_flag
S1 S 1.15823(4) 0.61040(3) 0.90775(3) 0.02133(8) Uani 1 1 d
S2 S 0.75885(5) 0.93169(3) 0.52714(3) 0.02083(8) Uani 1 1 d
O1 O 0.74076(13) 0.49310(9) 0.49235(8) 0.01809(18) Uani 1 1 d
N1 N 0.75054(18) 0.17019(12) 0.31515(11) 0.0267(2) Uani 1 1 d
C1 C 1.02674(19) 0.82125(14) 1.07199(12) 0.0220(3) Uani 1 1 d
H1 H 1.135(3) 0.8131(18) 1.1301(17) 0.032(5) Uiso 1 1 d
C2 C 0.9010(2) 0.91679(15) 1.10860(13) 0.0243(3) Uani 1 1 d
H2 H 0.915(2) 0.9729(18) 1.1912(16) 0.029(4) Uiso 1 1 d
C3 C 0.74375(19) 0.92330(14) 1.02651(12) 0.0231(3) Uani 1 1 d
H3 H 0.658(2) 0.9863(17) 1.0536(15) 0.025(4) Uiso 1 1 d
C4 C 0.71576(18) 0.83831(13) 0.90528(12) 0.0202(2) Uani 1 1 d
H4 H 0.610(2) 0.8429(17) 0.8518(15) 0.025(4) Uiso 1 1 d
C5 C 0.84738(17) 0.74656(12) 0.86352(11) 0.0174(2) Uani 1 1 d
C6 C 0.99977(18) 0.73447(13) 0.95075(12) 0.0186(2) Uani 1 1 d
C7 C 0.99439(19) 0.47870(13) 0.80271(12) 0.0196(2) Uani 1 1 d
H7A H 1.065(2) 0.4038(18) 0.7671(15) 0.025(4) Uiso 1 1 d
H7B H 0.915(2) 0.4451(17) 0.8504(16) 0.026(4) Uiso 1 1 d
C8 C 0.88820(16) 0.53310(12) 0.70424(11) 0.0163(2) Uani 1 1 d
C9 C 0.82640(16) 0.66331(12) 0.73276(11) 0.0157(2) Uani 1 1 d
C10 C 0.74183(16) 0.71643(12) 0.63218(11) 0.0159(2) Uani 1 1 d
C11 C 0.69885(19) 0.86513(13) 0.64867(12) 0.0190(2) Uani 1 1 d
H11A H 0.771(2) 0.9274(17) 0.7250(15) 0.024(4) Uiso 1 1 d
H11B H 0.567(2) 0.8780(17) 0.6505(15) 0.023(4) Uiso 1 1 d
C12 C 0.65012(17) 0.80046(13) 0.39726(12) 0.0178(2) Uani 1 1 d
C13 C 0.59529(19) 0.83012(14) 0.28492(13) 0.0221(3) Uani 1 1 d
H13 H 0.609(2) 0.9201(18) 0.2797(15) 0.026(4) Uiso 1 1 d
C14 C 0.51976(19) 0.72611(15) 0.17971(13) 0.0231(3) Uani 1 1 d
H14 H 0.486(2) 0.7473(17) 0.1013(16) 0.027(4) Uiso 1 1 d
C15 C 0.49615(18) 0.59154(14) 0.18486(12) 0.0211(2) Uani 1 1 d
H15 H 0.438(2) 0.5185(18) 0.1110(16) 0.030(5) Uiso 1 1 d
C16 C 0.55423(17) 0.56043(13) 0.29549(12) 0.0183(2) Uani 1 1 d
H16 H 0.545(2) 0.4692(17) 0.3033(14) 0.023(4) Uiso 1 1 d
C17 C 0.63202(17) 0.66361(12) 0.40257(11) 0.0168(2) Uani 1 1 d
C18 C 0.70544(16) 0.62929(12) 0.51635(11) 0.0163(2) Uani 1 1 d
C19 C 0.83971(16) 0.44283(12) 0.58070(11) 0.0160(2) Uani 1 1 d
C20 C 0.87328(18) 0.30744(13) 0.54104(12) 0.0197(2) Uani 1 1 d
H20 H 0.936(2) 0.2569(18) 0.5938(16) 0.028(4) Uiso 1 1 d
C21 C 0.80778(18) 0.23093(13) 0.41612(12) 0.0204(2) Uani 1 1 d

loop_
_atom_site_aniso_label
_atom_site_aniso_U_11
_atom_site_aniso_U_22
_atom_site_aniso_U_33
_atom_site_aniso_U_23
_atom_site_aniso_U_13
_atom_site_aniso_U_12
S1 0.01935(15) 0.02219(16) 0.01829(15) 0.00085(11) -0.00011(11) 0.00445(11)
S2 0.02509(17) 0.01382(14) 0.02228(16) 0.00442(11) 0.00313(12) -0.00036(11)
O1 0.0240(4) 0.0119(4) 0.0163(4) 0.0020(3) 0.0011(3) 0.0021(3)
N1 0.0300(6) 0.0199(5) 0.0256(6) 0.0001(4) 0.0048(5) 0.0002(4)
C1 0.0232(6) 0.0228(6) 0.0160(6) 0.0014(5) 0.0019(5) -0.0006(5)
C2 0.0271(7) 0.0235(6) 0.0182(6) -0.0009(5) 0.0064(5) 0.0002(5)
C3 0.0254(7) 0.0221(6) 0.0198(6) 0.0005(5) 0.0088(5) 0.0042(5)
C4 0.0202(6) 0.0210(6) 0.0187(6) 0.0036(5) 0.0054(5) 0.0032(5)
C5 0.0191(6) 0.0158(5) 0.0153(5) 0.0014(4) 0.0044(4) 0.0006(4)
C6 0.0191(6) 0.0178(5) 0.0173(6) 0.0025(4) 0.0039(4) 0.0010(4)
C7 0.0226(6) 0.0169(6) 0.0172(6) 0.0028(4) 0.0014(5) 0.0030(5)
C8 0.0158(5) 0.0157(5) 0.0162(5) 0.0034(4) 0.0026(4) 0.0006(4)
C9 0.0149(5) 0.0149(5) 0.0154(5) 0.0019(4) 0.0031(4) -0.0003(4)
C10 0.0164(5) 0.0132(5) 0.0170(5) 0.0025(4) 0.0042(4) 0.0015(4)
C11 0.0222(6) 0.0143(5) 0.0186(6) 0.0020(4) 0.0036(5) 0.0020(4)
C12 0.0175(5) 0.0166(5) 0.0190(6) 0.0044(4) 0.0041(4) 0.0029(4)
C13 0.0246(6) 0.0201(6) 0.0239(6) 0.0098(5) 0.0042(5) 0.0039(5)
C14 0.0233(6) 0.0267(7) 0.0207(6) 0.0098(5) 0.0023(5) 0.0037(5)
C15 0.0189(6) 0.0240(6) 0.0177(6) 0.0034(5) 0.0014(5) 0.0006(5)
C16 0.0179(5) 0.0178(6) 0.0180(6) 0.0037(4) 0.0030(4) 0.0004(4)
C17 0.0160(5) 0.0161(5) 0.0177(5) 0.0039(4) 0.0036(4) 0.0019(4)
C18 0.0161(5) 0.0130(5) 0.0189(6) 0.0034(4) 0.0035(4) 0.0011(4)
C19 0.0164(5) 0.0156(5) 0.0154(5) 0.0039(4) 0.0030(4) 0.0006(4)
C20 0.0212(6) 0.0154(5) 0.0202(6) 0.0022(4) 0.0029(5) 0.0021(4)
C21 0.0218(6) 0.0139(5) 0.0240(6) 0.0029(4) 0.0053(5) 0.0029(4)

loop_
_atom_type_symbol
_atom_type_description
_atom_type_scat_dispersion_real
_atom_type_scat_dispersion_imag
_atom_type_scat_source
C C 0.0033 0.0016 'International Tables Vol C Tables 4.2.6.8 and 6.1.1.4'
H H 0.0000 0.0000 'International Tables Vol C Tables 4.2.6.8 and 6.1.1.4'
N N 0.0061 0.0033 'International Tables Vol C Tables 4.2.6.8 and 6.1.1.4'
O O 0.0106 0.0060 'International Tables Vol C Tables 4.2.6.8 and 6.1.1.4'
S S 0.1246 0.1234 'International Tables Vol C Tables 4.2.6.8 and 6.1.1.4'

loop_
_geom_angle_atom_site_label_1
_geom_angle_atom_site_label_2
_geom_angle_atom_site_label_3
_geom_angle
C7 S1 C6 96.60(9)
C12 S2 C11 100.46(9)
C18 O1 C19 122.91(10)
C6 C1 C2 119.85(13)
C6 C1 H1 118.4(11)
C2 C1 H1 121.7(11)
C3 C2 C1 121.21(13)
C3 C2 H2 118.2(11)
C1 C2 H2 120.4(11)
C4 C3 C2 119.56(14)
C4 C3 H3 120.3(10)
C2 C3 H3 120.1(10)
C3 C4 C5 120.35(13)
C3 C4 H4 118.8(10)
C5 C4 H4 120.9(10)
C4 C5 C6 119.09(12)
C4 C5 C9 120.89(12)
C6 C5 C9 120.02(12)
C1 C6 C5 119.63(13)
C1 C6 S1 118.92(11)
C5 C6 S1 121.45(11)
C8 C7 S1 110.62(11)
C8 C7 H7A 112.4(10)
S1 C7 H7A 105.7(10)
C8 C7 H7B 113.0(10)
S1 C7 H7B 107.6(10)
H7A C7 H7B 107.1(14)
C9 C8 C19 118.89(11)
C9 C8 C7 122.44(12)
C19 C8 C7 118.51(12)
C8 C9 C5 118.84(11)
C8 C9 C10 120.07(12)
C5 C9 C10 121.09(12)
C18 C10 C9 118.10(12)
C18 C10 C11 116.69(12)
C9 C10 C11 125.17(11)
C10 C11 S2 113.24(10)
C10 C11 H11A 110.6(10)
S2 C11 H11A 105.0(10)
C10 C11 H11B 113.9(10)
S2 C11 H11B 105.6(10)
H11A C11 H11B 107.9(14)
C17 C12 C13 120.88(12)
C17 C12 S2 119.28(11)
C13 C12 S2 119.62(12)
C14 C13 C12 120.28(14)
C14 C13 H13 118.0(10)
C12 C13 H13 121.8(10)
C13 C14 C15 119.27(14)
C13 C14 H14 119.7(10)
C15 C14 H14 121.0(10)
C14 C15 C16 120.89(13)
C14 C15 H15 119.1(10)
C16 C15 H15 120.0(10)
C17 C16 C15 120.80(13)
C17 C16 H16 115.0(9)
C15 C16 H16 124.2(9)
C16 C17 C12 117.83(13)
C16 C17 C18 120.59(13)
C12 C17 C18 121.45(11)
C10 C18 O1 120.81(11)
C10 C18 C17 126.56(12)
O1 C18 C17 112.61(11)
C20 C19 O1 116.17(12)
C20 C19 C8 125.85(12)
O1 C19 C8 117.89(12)
C19 C20 C21 118.36(12)
C19 C20 H20 125.2(10)
C21 C20 H20 116.4(10)
N1 C21 C20 178.29(15)

loop_
_geom_bond_atom_site_label_1
_geom_bond_atom_site_label_2
_geom_bond_distance
S1 C7 1.7703(19)
S1 C6 1.7821(18)
S2 C12 1.7317(19)
S2 C11 1.8087(19)
O1 C18 1.3790(19)
O1 C19 1.3944(17)
N1 C21 1.143(2)
C1 C6 1.389(2)
C1 C2 1.400(2)
C1 H1 0.983(19)
C2 C3 1.398(2)
C2 H2 0.938(18)
C3 C4 1.382(2)
C3 H3 0.945(17)
C4 C5 1.421(2)
C4 H4 0.929(17)
C5 C6 1.425(2)
C5 C9 1.469(2)
C7 C8 1.531(2)
C7 H7A 0.970(17)
C7 H7B 0.965(17)
C8 C9 1.389(2)
C8 C19 1.424(2)
C9 C10 1.482(2)
C10 C18 1.341(2)
C10 C11 1.526(2)
C11 H11A 0.974(17)
C11 H11B 0.991(17)
C12 C17 1.408(2)
C12 C13 1.412(2)
C13 C14 1.367(2)
C13 H13 0.934(17)
C14 C15 1.387(2)
C14 H14 0.984(17)
C15 C16 1.406(2)
C15 H15 0.970(18)
C16 C17 1.380(2)
C16 H16 0.955(16)
C17 C18 1.480(2)
C19 C20 1.368(2)
C20 C21 1.410(2)
C20 H20 0.986(17)
